data_1546669
loop_
_publ_author_name
'Louroubi, Abdelhadi'
'Outouch, Rachid'
'Ait Ali, Mustapha'
'Spannenberg, Anke'
'El Firdoussi, Larbi'

_publ_section_title
;
 1-(1-Benzyl-2,5-dimethyl-4-phenyl-1<i>H</i>-pyrrol-3-yl)ethanone
;
_journal_coeditor_code RZ4016
_journal_issue 6
_journal_name_full IUCrData
_journal_page_first x170895
_journal_paper_doi 10.1107/S2414314617008951
_journal_volume 2
_journal_year 2017
_chemical_formula_iupac 'C21 H21 N O'
_chemical_formula_moiety 'C21 H21 N O'
_chemical_formula_sum 'C21 H21 N O'
_chemical_formula_weight 303.39
_chemical_name_systematic
;
1-(1-Benzyl-2,5-dimethyl-4-phenyl-1<i>H</i>-pyrrol-3-yl)ethanone
;
_space_group_crystal_system monoclinic
_space_group_IT_number 14
_space_group_name_Hall '-P 2ybc'
_space_group_name_H-M_alt 'P 1 21/c 1'
_symmetry_space_group_name_Hall '-P 2ybc'
_symmetry_space_group_name_H-M 'P 1 21/c 1'
_atom_sites_solution_hydrogens geom
_audit_creation_method SHELXL-2014/7
_cell_angle_alpha 90
_cell_angle_beta 107.0322(6)
_cell_angle_gamma 90
_cell_formula_units_Z 4
_cell_length_a 10.7210(2)
_cell_length_b 13.7039(2)
_cell_length_c 11.5761(2)
_cell_measurement_reflns_used 9842
_cell_measurement_temperature 150(2)
_cell_measurement_theta_max 30.52
_cell_measurement_theta_min 2.48
_cell_volume 1626.16(5)
_computing_cell_refinement
;
SAINT (Bruker, 2013)
;
_computing_data_collection
;
APEX2 (Bruker, 2014)
;
_computing_data_reduction
;
SAINT (Bruker, 2013)
;
_computing_molecular_graphics
;
Mercury (Macrae <i>et al.</i>,  2006)
;
_computing_publication_material
;
publCIF (Westrip, 2010)
;
_computing_structure_refinement
;
SHELXL2014 (Sheldrick, 2015)
;
_computing_structure_solution
;
SHELXS97 (Sheldrick, 2008)
;
_diffrn_ambient_temperature 150(2)
_diffrn_detector_area_resol_mean 8.3333
_diffrn_measured_fraction_theta_full 1.000
_diffrn_measured_fraction_theta_max 1.000
_diffrn_measurement_device_type 'Bruker APEXII CCD'
_diffrn_measurement_method '\f and \w scans'
_diffrn_radiation_type MoK\a
_diffrn_radiation_wavelength 0.71073
_diffrn_reflns_av_R_equivalents 0.0212
_diffrn_reflns_limit_h_max 14
_diffrn_reflns_limit_h_min -14
_diffrn_reflns_limit_k_max 18
_diffrn_reflns_limit_k_min -18
_diffrn_reflns_limit_l_max 15
_diffrn_reflns_limit_l_min -15
_diffrn_reflns_number 31011
_diffrn_reflns_theta_full 25.242
_diffrn_reflns_theta_max 28.000
_diffrn_reflns_theta_min 1.987
_exptl_absorpt_coefficient_mu 0.075
_exptl_absorpt_correction_T_max 0.98
_exptl_absorpt_correction_T_min 0.93
_exptl_absorpt_correction_type multi-scan
_exptl_absorpt_process_details
;
(SADABS; Bruker, 2014)
;
_exptl_crystal_colour colourless
_exptl_crystal_density_diffrn 1.239
_exptl_crystal_description prism
_exptl_crystal_F_000 648
_exptl_crystal_size_max 0.416
_exptl_crystal_size_mid 0.334
_exptl_crystal_size_min 0.269
_refine_diff_density_max 0.271
_refine_diff_density_min -0.215
_refine_ls_extinction_method none
_refine_ls_goodness_of_fit_ref 1.044
_refine_ls_hydrogen_treatment constr
_refine_ls_matrix_type full
_refine_ls_number_parameters 211
_refine_ls_number_reflns 3926
_refine_ls_number_restraints 0
_refine_ls_restrained_S_all 1.044
_refine_ls_R_factor_all 0.0433
_refine_ls_R_factor_gt 0.0383
_refine_ls_shift/su_max 0.000
_refine_ls_shift/su_mean 0.000
_refine_ls_structure_factor_coef Fsqd
_refine_ls_weighting_details 'w=1/[\s^2^(Fo^2^)+(0.0521P)^2^+0.4997P] where P=(Fo^2^+2Fc^2^)/3'
_refine_ls_weighting_scheme calc
_refine_ls_wR_factor_gt 0.0990
_refine_ls_wR_factor_ref 0.1039
_reflns_number_gt 3484
_reflns_number_total 3926
_reflns_threshold_expression 'I > 2\s(I)'
_cod_data_source_file rz4016sup1.cif
_cod_data_source_block I
_cod_database_code 1546669
_shelx_space_group_comment
;
The symmetry employed for this shelxl refinement is uniquely defined
by the following loop, which should always be used as a source of
symmetry information in preference to the above space-group names.
They are only intended as comments.
;

loop_
_space_group_symop_operation_xyz
'x, y, z'
'-x, y+1/2, -z+1/2'
'-x, -y, -z'
'x, -y-1/2, z-1/2'

loop_
_atom_site_type_symbol
_atom_site_label
_atom_site_fract_x
_atom_site_fract_y
_atom_site_fract_z
_atom_site_U_iso_or_equiv
_atom_site_adp_type
_atom_site_calc_flag
_atom_site_occupancy
C C1 0.69940(10) 0.00933(7) 0.28342(9) 0.0226(2) Uani d 1
C C2 0.77764(9) 0.04143(7) 0.21445(9) 0.0207(2) Uani d 1
C C3 0.88508(9) 0.09425(7) 0.29356(9) 0.0203(2) Uani d 1
C C4 0.86945(10) 0.09142(7) 0.40726(9) 0.0221(2) Uani d 1
C C5 0.57153(11) -0.04261(8) 0.24566(11) 0.0301(2) Uani d 1
H H5A 0.5842 -0.1110 0.2711 0.045 Uiso calc 1
H H5B 0.5354 -0.0394 0.1576 0.045 Uiso calc 1
H H5C 0.5110 -0.0115 0.2835 0.045 Uiso calc 1
C C6 0.74045(9) 0.03075(7) 0.08261(9) 0.0223(2) Uani d 1
C C7 0.77732(11) 0.10944(8) 0.00737(9) 0.0271(2) Uani d 1
H H7A 0.8575 0.0906 -0.0112 0.041 Uiso calc 1
H H7B 0.7916 0.1710 0.0525 0.041 Uiso calc 1
H H7C 0.7068 0.1178 -0.0680 0.041 Uiso calc 1
C C8 0.99949(9) 0.13556(7) 0.26504(8) 0.0214(2) Uani d 1
C C9 1.06614(10) 0.08215(8) 0.19876(9) 0.0265(2) Uani d 1
H H9 1.0369 0.0184 0.1715 0.032 Uiso calc 1
C C10 1.17418(11) 0.12067(9) 0.17224(11) 0.0333(3) Uani d 1
H H10 1.2177 0.0838 0.1263 0.040 Uiso calc 1
C C11 1.21862(11) 0.21310(10) 0.21292(11) 0.0353(3) Uani d 1
H H11 1.2924 0.2397 0.1945 0.042 Uiso calc 1
C C12 1.15563(11) 0.26646(9) 0.28026(11) 0.0322(2) Uani d 1
H H12 1.1871 0.3293 0.3094 0.039 Uiso calc 1
C C13 1.04641(10) 0.22844(8) 0.30547(10) 0.0260(2) Uani d 1
H H13 1.0029 0.2661 0.3508 0.031 Uiso calc 1
C C14 0.95716(11) 0.12583(8) 0.52522(9) 0.0271(2) Uani d 1
H H14A 1.0417 0.1445 0.5154 0.041 Uiso calc 1
H H14B 0.9697 0.0733 0.5849 0.041 Uiso calc 1
H H14C 0.9178 0.1823 0.5529 0.041 Uiso calc 1
C C15 0.70566(11) 0.02234(8) 0.50245(9) 0.0268(2) Uani d 1
H H15A 0.7778 -0.0018 0.5712 0.032 Uiso calc 1
H H15B 0.6384 -0.0294 0.4805 0.032 Uiso calc 1
C C16 0.64695(10) 0.11232(7) 0.54209(9) 0.0231(2) Uani d 1
C C17 0.69601(10) 0.14761(8) 0.65922(9) 0.0252(2) Uani d 1
H H17 0.7676 0.1155 0.7143 0.030 Uiso calc 1
C C18 0.64164(11) 0.22944(8) 0.69680(10) 0.0274(2) Uani d 1
H H18 0.6760 0.2528 0.7771 0.033 Uiso calc 1
C C19 0.53749(11) 0.27678(8) 0.61709(10) 0.0284(2) Uani d 1
H H19 0.5005 0.3329 0.6424 0.034 Uiso calc 1
C C20 0.48743(11) 0.24209(8) 0.50021(10) 0.0300(2) Uani d 1
H H20 0.4156 0.2742 0.4455 0.036 Uiso calc 1
C C21 0.54191(10) 0.16052(8) 0.46281(9) 0.0277(2) Uani d 1
H H21 0.5073 0.1373 0.3824 0.033 Uiso calc 1
N N1 0.75568(8) 0.04036(6) 0.39956(8) 0.02273(19) Uani d 1
O O1 0.67584(8) -0.03911(6) 0.03179(7) 0.03149(19) Uani d 1

loop_
_atom_site_aniso_label
_atom_site_aniso_U_11
_atom_site_aniso_U_22
_atom_site_aniso_U_33
_atom_site_aniso_U_12
_atom_site_aniso_U_13
_atom_site_aniso_U_23
C1 0.0272(5) 0.0185(4) 0.0237(5) 0.0001(4) 0.0102(4) -0.0007(4)
C2 0.0232(5) 0.0183(4) 0.0213(5) 0.0004(3) 0.0078(4) -0.0003(3)
C3 0.0220(4) 0.0186(4) 0.0207(4) 0.0017(3) 0.0068(4) -0.0003(3)
C4 0.0244(5) 0.0208(4) 0.0213(5) 0.0031(4) 0.0071(4) 0.0004(4)
C5 0.0317(5) 0.0280(5) 0.0343(6) -0.0083(4) 0.0154(4) -0.0046(4)
C6 0.0228(4) 0.0230(5) 0.0218(5) 0.0008(4) 0.0078(4) -0.0018(4)
C7 0.0318(5) 0.0291(5) 0.0211(5) -0.0023(4) 0.0088(4) 0.0014(4)
C8 0.0199(4) 0.0237(5) 0.0193(4) 0.0011(3) 0.0041(3) 0.0015(4)
C9 0.0257(5) 0.0281(5) 0.0264(5) 0.0007(4) 0.0086(4) -0.0028(4)
C10 0.0268(5) 0.0435(6) 0.0326(6) 0.0018(5) 0.0136(4) -0.0035(5)
C11 0.0236(5) 0.0456(7) 0.0378(6) -0.0066(5) 0.0109(5) 0.0019(5)
C12 0.0271(5) 0.0307(6) 0.0360(6) -0.0067(4) 0.0049(4) -0.0005(4)
C13 0.0249(5) 0.0252(5) 0.0270(5) -0.0001(4) 0.0062(4) -0.0023(4)
C14 0.0294(5) 0.0299(5) 0.0207(5) 0.0041(4) 0.0052(4) -0.0015(4)
C15 0.0365(6) 0.0245(5) 0.0240(5) 0.0030(4) 0.0162(4) 0.0041(4)
C16 0.0269(5) 0.0232(5) 0.0228(5) -0.0008(4) 0.0129(4) 0.0030(4)
C17 0.0263(5) 0.0282(5) 0.0221(5) -0.0001(4) 0.0089(4) 0.0035(4)
C18 0.0310(5) 0.0290(5) 0.0249(5) -0.0054(4) 0.0124(4) -0.0035(4)
C19 0.0296(5) 0.0241(5) 0.0358(6) -0.0012(4) 0.0163(4) -0.0019(4)
C20 0.0264(5) 0.0305(5) 0.0324(5) 0.0026(4) 0.0073(4) 0.0031(4)
C21 0.0300(5) 0.0297(5) 0.0227(5) -0.0008(4) 0.0071(4) 0.0001(4)
N1 0.0277(4) 0.0216(4) 0.0212(4) 0.0010(3) 0.0109(3) 0.0008(3)
O1 0.0374(4) 0.0303(4) 0.0272(4) -0.0095(3) 0.0100(3) -0.0083(3)

loop_
_atom_type_symbol
_atom_type_description
_atom_type_scat_dispersion_real
_atom_type_scat_dispersion_imag
_atom_type_scat_source
C C 0.0033 0.0016 'International Tables Vol C Tables 4.2.6.8 and 6.1.1.4'
H H 0.0000 0.0000 'International Tables Vol C Tables 4.2.6.8 and 6.1.1.4'
N N 0.0061 0.0033 'International Tables Vol C Tables 4.2.6.8 and 6.1.1.4'
O O 0.0106 0.0060 'International Tables Vol C Tables 4.2.6.8 and 6.1.1.4'

loop_
_geom_angle_atom_site_label_1
_geom_angle_atom_site_label_2
_geom_angle_atom_site_label_3
_geom_angle
N1 C1 C2 107.42(9)
N1 C1 C5 122.57(9)
C2 C1 C5 129.85(9)
C1 C2 C3 107.41(8)
C1 C2 C6 122.73(9)
C3 C2 C6 129.42(9)
C4 C3 C2 107.19(9)
C4 C3 C8 124.62(9)
C2 C3 C8 127.90(9)
C3 C4 N1 107.71(9)
C3 C4 C14 130.33(10)
N1 C4 C14 121.74(9)
C1 C5 H5A 109.5
C1 C5 H5B 109.5
H5A C5 H5B 109.5
C1 C5 H5C 109.5
H5A C5 H5C 109.5
H5B C5 H5C 109.5
O1 C6 C2 121.34(9)
O1 C6 C7 119.17(9)
C2 C6 C7 119.44(9)
C6 C7 H7A 109.5
C6 C7 H7B 109.5
H7A C7 H7B 109.5
C6 C7 H7C 109.5
H7A C7 H7C 109.5
H7B C7 H7C 109.5
C13 C8 C9 117.94(9)
C13 C8 C3 121.08(9)
C9 C8 C3 120.96(9)
C10 C9 C8 121.08(10)
C10 C9 H9 119.5
C8 C9 H9 119.5
C11 C10 C9 119.93(11)
C11 C10 H10 120.0
C9 C10 H10 120.0
C12 C11 C10 119.95(10)
C12 C11 H11 120.0
C10 C11 H11 120.0
C11 C12 C13 120.13(10)
C11 C12 H12 119.9
C13 C12 H12 119.9
C12 C13 C8 120.94(10)
C12 C13 H13 119.5
C8 C13 H13 119.5
C4 C14 H14A 109.5
C4 C14 H14B 109.5
H14A C14 H14B 109.5
C4 C14 H14C 109.5
H14A C14 H14C 109.5
H14B C14 H14C 109.5
N1 C15 C16 113.13(8)
N1 C15 H15A 109.0
C16 C15 H15A 109.0
N1 C15 H15B 109.0
C16 C15 H15B 109.0
H15A C15 H15B 107.8
C17 C16 C21 118.66(10)
C17 C16 C15 120.43(9)
C21 C16 C15 120.90(9)
C16 C17 C18 120.80(10)
C16 C17 H17 119.6
C18 C17 H17 119.6
C19 C18 C17 119.97(10)
C19 C18 H18 120.0
C17 C18 H18 120.0
C18 C19 C20 119.76(10)
C18 C19 H19 120.1
C20 C19 H19 120.1
C19 C20 C21 120.20(10)
C19 C20 H20 119.9
C21 C20 H20 119.9
C20 C21 C16 120.61(10)
C20 C21 H21 119.7
C16 C21 H21 119.7
C1 N1 C4 110.26(8)
C1 N1 C15 125.82(9)
C4 N1 C15 123.93(9)

loop_
_geom_bond_atom_site_label_1
_geom_bond_atom_site_label_2
_geom_bond_distance
C1 N1 1.3701(13)
C1 C2 1.3881(13)
C1 C5 1.4920(14)
C2 C3 1.4393(13)
C2 C6 1.4674(13)
C3 C4 1.3752(13)
C3 C8 1.4735(13)
C4 N1 1.3861(13)
C4 C14 1.4896(14)
C5 H5A 0.9800
C5 H5B 0.9800
C5 H5C 0.9800
C6 O1 1.2262(12)
C6 C7 1.5098(14)
C7 H7A 0.9800
C7 H7B 0.9800
C7 H7C 0.9800
C8 C13 1.3980(14)
C8 C9 1.3987(14)
C9 C10 1.3866(15)
C9 H9 0.9500
C10 C11 1.3864(18)
C10 H10 0.9500
C11 C12 1.3808(17)
C11 H11 0.9500
C12 C13 1.3885(15)
C12 H12 0.9500
C13 H13 0.9500
C14 H14A 0.9800
C14 H14B 0.9800
C14 H14C 0.9800
C15 N1 1.4634(12)
C15 C16 1.5154(14)
C15 H15A 0.9900
C15 H15B 0.9900
C16 C17 1.3897(14)
C16 C21 1.3934(15)
C17 C18 1.3912(15)
C17 H17 0.9500
C18 C19 1.3840(16)
C18 H18 0.9500
C19 C20 1.3854(16)
C19 H19 0.9500
C20 C21 1.3878(16)
C20 H20 0.9500
C21 H21 0.9500

loop_
_geom_hbond_atom_site_label_D
_geom_hbond_atom_site_label_H
_geom_hbond_atom_site_label_A
_geom_hbond_site_symmetry_A
_geom_hbond_distance_DH
_geom_hbond_distance_HA
_geom_hbond_distance_DA
_geom_hbond_angle_DHA
C5 H5B O1 1_555 0.98 2.38 3.0007(17) 121
C10 H10 O1 3_755 0.95 2.50 3.4114(17) 161

loop_
_geom_torsion_atom_site_label_1
_geom_torsion_atom_site_label_2
_geom_torsion_atom_site_label_3
_geom_torsion_atom_site_label_4
_geom_torsion
N1 C1 C2 C3 -0.20(11)
C5 C1 C2 C3 175.30(10)
N1 C1 C2 C6 -173.26(9)
C5 C1 C2 C6 2.24(17)
C1 C2 C3 C4 0.73(11)
C6 C2 C3 C4 173.16(10)
C1 C2 C3 C8 174.70(9)
C6 C2 C3 C8 -12.87(17)
C2 C3 C4 N1 -0.96(11)
C8 C3 C4 N1 -175.18(9)
C2 C3 C4 C14 173.69(10)
C8 C3 C4 C14 -0.53(17)
C1 C2 C6 O1 -32.75(15)
C3 C2 C6 O1 155.84(10)
C1 C2 C6 C7 144.56(10)
C3 C2 C6 C7 -26.86(15)
C4 C3 C8 C13 -49.76(14)
C2 C3 C8 C13 137.25(10)
C4 C3 C8 C9 128.90(11)
C2 C3 C8 C9 -44.10(15)
C13 C8 C9 C10 -1.01(15)
C3 C8 C9 C10 -179.71(10)
C8 C9 C10 C11 0.79(17)
C9 C10 C11 C12 0.31(18)
C10 C11 C12 C13 -1.16(18)
C11 C12 C13 C8 0.93(17)
C9 C8 C13 C12 0.15(15)
C3 C8 C13 C12 178.85(10)
N1 C15 C16 C17 -121.33(10)
N1 C15 C16 C21 59.56(13)
C21 C16 C17 C18 -0.06(15)
C15 C16 C17 C18 -179.19(9)
C16 C17 C18 C19 -0.07(16)
C17 C18 C19 C20 0.30(16)
C18 C19 C20 C21 -0.39(16)
C19 C20 C21 C16 0.26(17)
C17 C16 C21 C20 -0.03(15)
C15 C16 C21 C20 179.09(10)
C2 C1 N1 C4 -0.41(11)
C5 C1 N1 C4 -176.30(9)
C2 C1 N1 C15 -179.82(9)
C5 C1 N1 C15 4.28(15)
C3 C4 N1 C1 0.87(11)
C14 C4 N1 C1 -174.33(9)
C3 C4 N1 C15 -179.70(9)
C14 C4 N1 C15 5.09(14)
C16 C15 N1 C1 -106.93(11)
C16 C15 N1 C4 73.73(12)

_cod_database_fobs_code 1546669
